data_7109362
loop_
_publ_author_name
'Hiromitsu Maeda'
'Tomohiro Shirai'
'Shinobu Uemura'

_publ_section_title
;
 Anion-driven structures of radially arranged anion receptor oligomers
;
_journal_name_full Chem.Commun.
_journal_page_first 5310
_journal_paper_doi 10.1039/c3cc42441c
_journal_volume 49
_journal_year 2013
_chemical_formula_sum 'C66 H68 B2 Cl4 F4 N4 O4'
_chemical_formula_weight 1220.66
_chemical_name_systematic
;
?
;
_space_group_IT_number 2
_symmetry_cell_setting triclinic
_symmetry_Int_Tables_number 2
_symmetry_space_group_name_Hall '-P 1'
_symmetry_space_group_name_H-M 'P -1'
_atom_sites_solution_hydrogens geom
_atom_sites_solution_primary direct
_atom_sites_solution_secondary difmap
_audit_creation_method SHELXL-97
_cell_angle_alpha 94.776(2)
_cell_angle_beta 95.113(2)
_cell_angle_gamma 107.929(2)
_cell_formula_units_Z 1
_cell_length_a 10.5826(4)
_cell_length_b 10.9562(4)
_cell_length_c 13.5953(4)
_cell_measurement_temperature 93(2)
_cell_volume 1483.57(9)
_computing_structure_refinement 'SHELXL-97 (Sheldrick, 1997)'
_computing_structure_solution 'SHELXS-97 (Sheldrick, 1990)'
_diffrn_ambient_temperature 93(2)
_diffrn_detector_area_resol_mean 10
_diffrn_measured_fraction_theta_full 0.967
_diffrn_measured_fraction_theta_max 0.967
_diffrn_measurement_device_type 'Rigaku RAXIS-RAPID'
_diffrn_measurement_method \w
_diffrn_radiation_monochromator graphite
_diffrn_radiation_source 'fine-focus sealed tube'
_diffrn_radiation_type CuK\a
_diffrn_radiation_wavelength 1.54187
_diffrn_reflns_av_R_equivalents 0.0640
_diffrn_reflns_av_sigmaI/netI 0.0781
_diffrn_reflns_limit_h_max 12
_diffrn_reflns_limit_h_min -12
_diffrn_reflns_limit_k_max 13
_diffrn_reflns_limit_k_min -13
_diffrn_reflns_limit_l_max 16
_diffrn_reflns_limit_l_min -15
_diffrn_reflns_number 15152
_diffrn_reflns_theta_full 68.23
_diffrn_reflns_theta_max 68.23
_diffrn_reflns_theta_min 3.29
_exptl_absorpt_coefficient_mu 2.354
_exptl_absorpt_correction_T_max 0.7987
_exptl_absorpt_correction_T_min 0.6503
_exptl_absorpt_correction_type none
_exptl_crystal_colour red
_exptl_crystal_density_diffrn 1.366
_exptl_crystal_density_method 'not measured'
_exptl_crystal_description prism
_exptl_crystal_F_000 638
_exptl_crystal_size_max 0.20
_exptl_crystal_size_mid 0.20
_exptl_crystal_size_min 0.10
_refine_diff_density_max 0.441
_refine_diff_density_min -0.566
_refine_diff_density_rms 0.062
_refine_ls_extinction_method none
_refine_ls_goodness_of_fit_ref 1.097
_refine_ls_hydrogen_treatment constr
_refine_ls_matrix_type full
_refine_ls_number_parameters 383
_refine_ls_number_reflns 5238
_refine_ls_number_restraints 0
_refine_ls_restrained_S_all 1.097
_refine_ls_R_factor_all 0.0854
_refine_ls_R_factor_gt 0.0596
_refine_ls_shift/su_max 0.000
_refine_ls_shift/su_mean 0.000
_refine_ls_structure_factor_coef Fsqd
_refine_ls_weighting_details 'calc w=1/[\s^2^(Fo^2^)+(0.0766P)^2^+0.0565P] where P=(Fo^2^+2Fc^2^)/3'
_refine_ls_weighting_scheme calc
_refine_ls_wR_factor_gt 0.1503
_refine_ls_wR_factor_ref 0.1706
_reflns_number_gt 3516
_reflns_number_total 5238
_reflns_threshold_expression >2sigma(I)
_cod_data_source_file c3cc42441c.txt
_cod_data_source_block 0824ma
_cod_original_cell_volume 1483.56(9)
_cod_database_code 7109362

loop_
_symmetry_equiv_pos_as_xyz
'x, y, z'
'-x, -y, -z'

loop_
_atom_site_label
_atom_site_type_symbol
_atom_site_fract_x
_atom_site_fract_y
_atom_site_fract_z
_atom_site_U_iso_or_equiv
_atom_site_adp_type
_atom_site_occupancy
_atom_site_symmetry_multiplicity
_atom_site_calc_flag
_atom_site_refinement_flags
Cl1 Cl 0.60664(10) 1.25845(11) 0.65658(7) 0.0651(3) Uani 1 1 d .
Cl2 Cl 0.69250(13) 1.05249(11) 0.56612(8) 0.0819(4) Uani 1 1 d .
F1 F 1.04294(17) 0.36577(16) -0.05881(12) 0.0373(4) Uani 1 1 d .
O1 O 0.8954(2) 0.15849(18) -0.06697(14) 0.0336(5) Uani 1 1 d .
F2 F 0.83569(18) 0.31776(17) -0.14235(12) 0.0426(5) Uani 1 1 d .
C1 C 0.7553(3) 0.5023(3) 0.2676(2) 0.0281(7) Uani 1 1 d .
O2 O 0.8623(2) 0.34200(17) 0.03015(13) 0.0327(5) Uani 1 1 d .
N1 N 0.7918(2) 0.4586(2) 0.18163(16) 0.0276(5) Uani 1 1 d .
H1 H 0.8332 0.5080 0.1389 0.033 Uiso 1 1 calc R
C2 C 0.7546(3) 0.3255(3) 0.17098(19) 0.0274(6) Uani 1 1 d .
C3 C 0.8654(3) -0.2797(3) -0.2240(2) 0.0270(6) Uani 1 1 d .
C4 C 0.8235(3) 0.0808(3) -0.0090(2) 0.0274(6) Uani 1 1 d .
C5 C 0.7014(3) 0.6890(3) 0.3497(2) 0.0348(7) Uani 1 1 d .
H2 H 0.6181 0.6316 0.3618 0.042 Uiso 1 1 calc R
N2 N 0.8570(2) -0.0874(2) -0.11959(16) 0.0283(6) Uani 1 1 d .
H3 H 0.9049 -0.0322 -0.1561 0.034 Uiso 1 1 calc R
C6 C 0.7375(3) -0.1677(3) 0.00081(19) 0.0260(6) Uani 1 1 d .
C7 C 0.7705(3) 0.1307(3) 0.0693(2) 0.0286(7) Uani 1 1 d .
H4 H 0.7174 0.0737 0.1097 0.034 Uiso 1 1 calc R
C8 C 0.8241(3) -0.2175(3) -0.1383(2) 0.0265(6) Uani 1 1 d .
C9 C 0.7945(3) 0.2621(3) 0.0889(2) 0.0290(7) Uani 1 1 d .
C10 C 0.7881(3) 0.6412(3) 0.29955(19) 0.0275(6) Uani 1 1 d .
C11 C 0.8775(3) -0.2266(3) -0.3145(2) 0.0327(7) Uani 1 1 d .
H5 H 0.8586 -0.1481 -0.3208 0.039 Uiso 1 1 calc R
C12 C 0.4885(3) 0.3609(3) 0.4091(2) 0.0382(8) Uani 1 1 d .
H6 H 0.4591 0.4267 0.3780 0.057 Uiso 1 1 calc R
H7 H 0.4629 0.3569 0.4766 0.057 Uiso 1 1 calc R
H8 H 0.4461 0.2767 0.3697 0.057 Uiso 1 1 calc R
C13 C 0.8057(3) -0.0529(3) -0.0359(2) 0.0283(6) Uani 1 1 d .
C14 C 0.6399(3) 0.3958(3) 0.4139(2) 0.0330(7) Uani 1 1 d .
H9 H 0.6813 0.4831 0.4507 0.040 Uiso 1 1 calc R
H10 H 0.6693 0.3343 0.4521 0.040 Uiso 1 1 calc R
C15 C 0.9312(3) -0.4551(3) -0.2967(2) 0.0332(7) Uani 1 1 d .
H11 H 0.9490 -0.5342 -0.2905 0.040 Uiso 1 1 calc R
C16 C 0.9437(3) -0.4025(3) -0.3867(2) 0.0302(7) Uani 1 1 d .
C17 C 0.6910(3) 0.3946(3) 0.3145(2) 0.0276(6) Uani 1 1 d .
C18 C 0.7474(3) -0.2711(3) -0.06376(19) 0.0266(6) Uani 1 1 d .
C19 C 0.9164(3) -0.2866(3) -0.3946(2) 0.0334(7) Uani 1 1 d .
H12 H 0.9245 -0.2489 -0.4551 0.040 Uiso 1 1 calc R
C20 C 0.9077(3) 0.7291(3) 0.2804(2) 0.0334(7) Uani 1 1 d .
H13 H 0.9673 0.6992 0.2443 0.040 Uiso 1 1 calc R
C21 C 0.6277(3) 0.1476(3) 0.2751(2) 0.0339(7) Uani 1 1 d .
H14 H 0.6166 0.1478 0.3466 0.041 Uiso 1 1 calc R
H15 H 0.6879 0.0966 0.2606 0.041 Uiso 1 1 calc R
C22 C 0.8554(3) 0.9058(3) 0.3643(2) 0.0397(8) Uani 1 1 d .
H16 H 0.8787 0.9952 0.3868 0.048 Uiso 1 1 calc R
C23 C 0.6749(3) -0.4127(3) -0.0597(2) 0.0318(7) Uani 1 1 d .
H17 H 0.6335 -0.4233 0.0028 0.038 Uiso 1 1 calc R
H18 H 0.7399 -0.4611 -0.0598 0.038 Uiso 1 1 calc R
C24 C 0.7354(3) 0.8204(3) 0.3824(2) 0.0397(8) Uani 1 1 d .
H19 H 0.6756 0.8515 0.4174 0.048 Uiso 1 1 calc R
C25 C 0.8936(3) -0.3947(3) -0.2168(2) 0.0315(7) Uani 1 1 d .
H20 H 0.8869 -0.4321 -0.1561 0.038 Uiso 1 1 calc R
C26 C 0.5148(3) -0.1991(3) 0.0636(2) 0.0378(8) Uani 1 1 d .
H21 H 0.5067 -0.1220 0.0353 0.057 Uiso 1 1 calc R
H22 H 0.4696 -0.2095 0.1237 0.057 Uiso 1 1 calc R
H23 H 0.4732 -0.2753 0.0148 0.057 Uiso 1 1 calc R
C27 C 0.9843(3) -0.4693(3) -0.4681(2) 0.0300(7) Uani 1 1 d .
C28 C 0.9404(3) 0.8590(3) 0.3131(2) 0.0376(8) Uani 1 1 d .
H24 H 1.0229 0.9169 0.3001 0.045 Uiso 1 1 calc R
C29 C 0.6910(3) 0.2831(3) 0.25398(19) 0.0290(7) Uani 1 1 d .
C30 C 0.6615(3) -0.1842(3) 0.0900(2) 0.0304(7) Uani 1 1 d .
H25 H 0.7026 -0.1082 0.1403 0.036 Uiso 1 1 calc R
H26 H 0.6690 -0.2615 0.1199 0.036 Uiso 1 1 calc R
C31 C 0.5674(3) -0.4679(3) -0.1476(2) 0.0390(8) Uani 1 1 d .
H27 H 0.5036 -0.4193 -0.1481 0.059 Uiso 1 1 calc R
H28 H 0.5204 -0.5588 -0.1420 0.059 Uiso 1 1 calc R
H29 H 0.6088 -0.4611 -0.2094 0.059 Uiso 1 1 calc R
C32 C 0.4913(3) 0.0828(3) 0.2136(2) 0.0426(8) Uani 1 1 d .
H30 H 0.4304 0.1314 0.2291 0.064 Uiso 1 1 calc R
H31 H 0.4542 -0.0059 0.2295 0.064 Uiso 1 1 calc R
H32 H 0.5018 0.0813 0.1426 0.064 Uiso 1 1 calc R
B1 B 0.9092(4) 0.2972(3) -0.0598(2) 0.0298(8) Uani 1 1 d .
C33 C 0.7405(4) 1.2029(4) 0.6372(3) 0.0530(10) Uani 1 1 d .
H33 H 0.7865 1.1970 0.7024 0.064 Uiso 1 1 calc R
H34 H 0.8051 1.2664 0.6033 0.064 Uiso 1 1 calc R

loop_
_atom_site_aniso_label
_atom_site_aniso_U_11
_atom_site_aniso_U_22
_atom_site_aniso_U_33
_atom_site_aniso_U_23
_atom_site_aniso_U_13
_atom_site_aniso_U_12
Cl1 0.0653(7) 0.0922(8) 0.0561(6) 0.0220(5) 0.0206(5) 0.0444(6)
Cl2 0.1072(10) 0.0645(8) 0.0581(6) -0.0254(5) 0.0140(6) 0.0116(7)
F1 0.0428(11) 0.0276(10) 0.0405(9) -0.0004(7) 0.0160(8) 0.0079(8)
O1 0.0490(14) 0.0176(11) 0.0345(11) 0.0023(8) 0.0218(10) 0.0067(10)
F2 0.0592(13) 0.0441(11) 0.0308(9) -0.0005(8) 0.0061(8) 0.0265(10)
C1 0.0324(16) 0.0256(17) 0.0275(14) -0.0029(12) 0.0094(12) 0.0107(13)
O2 0.0491(13) 0.0174(11) 0.0314(10) 0.0014(8) 0.0195(10) 0.0068(10)
N1 0.0364(14) 0.0213(13) 0.0252(11) 0.0016(10) 0.0120(10) 0.0073(11)
C2 0.0340(17) 0.0205(15) 0.0272(14) -0.0010(11) 0.0078(12) 0.0080(13)
C3 0.0282(16) 0.0166(15) 0.0337(15) -0.0018(11) 0.0080(12) 0.0034(12)
C4 0.0304(16) 0.0236(16) 0.0282(14) 0.0031(12) 0.0066(12) 0.0075(13)
C5 0.0431(19) 0.0283(18) 0.0319(15) -0.0045(13) 0.0139(14) 0.0091(15)
N2 0.0361(15) 0.0208(13) 0.0289(12) 0.0021(10) 0.0139(11) 0.0078(11)
C6 0.0295(16) 0.0205(15) 0.0275(14) 0.0012(11) 0.0077(12) 0.0067(13)
C7 0.0396(18) 0.0198(15) 0.0278(14) 0.0032(12) 0.0128(13) 0.0089(13)
C8 0.0313(16) 0.0159(15) 0.0321(14) 0.0009(11) 0.0072(12) 0.0070(12)
C9 0.0330(17) 0.0232(16) 0.0288(14) 0.0025(12) 0.0078(13) 0.0053(13)
C10 0.0377(17) 0.0199(15) 0.0232(13) -0.0006(11) 0.0085(12) 0.0064(13)
C11 0.0461(19) 0.0173(16) 0.0362(16) 0.0016(12) 0.0150(14) 0.0098(14)
C12 0.046(2) 0.0386(19) 0.0298(15) 0.0000(13) 0.0175(14) 0.0104(16)
C13 0.0349(17) 0.0253(16) 0.0255(13) -0.0024(12) 0.0079(12) 0.0109(13)
C14 0.0439(19) 0.0299(17) 0.0276(14) 0.0005(12) 0.0131(14) 0.0134(15)
C15 0.0404(19) 0.0229(16) 0.0379(16) -0.0015(13) 0.0082(14) 0.0125(14)
C16 0.0273(16) 0.0248(16) 0.0345(15) -0.0058(12) 0.0082(13) 0.0034(13)
C17 0.0330(17) 0.0237(16) 0.0268(14) 0.0012(12) 0.0107(12) 0.0087(13)
C18 0.0351(17) 0.0189(15) 0.0262(14) 0.0037(11) 0.0071(12) 0.0080(13)
C19 0.0442(19) 0.0255(17) 0.0319(15) 0.0030(12) 0.0139(14) 0.0109(14)
C20 0.0420(19) 0.0281(17) 0.0321(15) 0.0006(13) 0.0115(14) 0.0129(15)
C21 0.050(2) 0.0233(16) 0.0305(15) 0.0040(12) 0.0187(14) 0.0104(15)
C22 0.053(2) 0.0200(17) 0.0439(18) -0.0048(14) 0.0107(16) 0.0092(16)
C23 0.0442(19) 0.0237(16) 0.0295(14) 0.0024(12) 0.0134(13) 0.0113(14)
C24 0.050(2) 0.0322(18) 0.0402(17) -0.0053(14) 0.0141(15) 0.0179(16)
C25 0.0375(18) 0.0232(16) 0.0346(15) 0.0011(12) 0.0102(13) 0.0098(14)
C26 0.044(2) 0.0367(19) 0.0361(16) 0.0061(14) 0.0171(15) 0.0144(16)
C27 0.0311(17) 0.0219(16) 0.0357(15) -0.0013(12) 0.0086(13) 0.0063(13)
C28 0.044(2) 0.0240(17) 0.0421(17) 0.0013(13) 0.0148(15) 0.0050(15)
C29 0.0381(17) 0.0271(17) 0.0238(13) 0.0029(12) 0.0101(12) 0.0116(14)
C30 0.0417(18) 0.0205(15) 0.0298(14) 0.0023(12) 0.0123(13) 0.0090(14)
C31 0.047(2) 0.0282(18) 0.0381(16) 0.0036(14) 0.0092(15) 0.0050(15)
C32 0.051(2) 0.0316(19) 0.0424(18) 0.0008(14) 0.0181(16) 0.0071(16)
B1 0.039(2) 0.0224(18) 0.0288(16) 0.0003(14) 0.0149(15) 0.0085(16)
C33 0.054(2) 0.056(2) 0.051(2) -0.0097(18) 0.0068(18) 0.024(2)

loop_
_atom_type_symbol
_atom_type_description
_atom_type_scat_dispersion_real
_atom_type_scat_dispersion_imag
_atom_type_scat_source
C C 0.0181 0.0091 'International Tables Vol C Tables 4.2.6.8 and 6.1.1.4'
H H 0.0000 0.0000 'International Tables Vol C Tables 4.2.6.8 and 6.1.1.4'
B B 0.0090 0.0039 'International Tables Vol C Tables 4.2.6.8 and 6.1.1.4'
F F 0.0727 0.0534 'International Tables Vol C Tables 4.2.6.8 and 6.1.1.4'
N N 0.0311 0.0180 'International Tables Vol C Tables 4.2.6.8 and 6.1.1.4'
O O 0.0492 0.0322 'International Tables Vol C Tables 4.2.6.8 and 6.1.1.4'
Cl Cl 0.3639 0.7018 'International Tables Vol C Tables 4.2.6.8 and 6.1.1.4'

loop_
_geom_angle_atom_site_label_1
_geom_angle_atom_site_label_2
_geom_angle_atom_site_label_3
_geom_angle
_geom_angle_site_symmetry_1
C4 O1 B1 121.9(2) .
N1 C1 C17 107.9(2) .
N1 C1 C10 121.6(3) .
C17 C1 C10 130.5(2) .
C9 O2 B1 122.7(2) .
C1 N1 C2 110.2(2) .
C1 N1 H1 124.9 .
C2 N1 H1 124.9 .
N1 C2 C29 107.5(2) .
N1 C2 C9 118.4(3) .
C29 C2 C9 133.9(3) .
C25 C3 C11 118.2(3) .
C25 C3 C8 119.9(3) .
C11 C3 C8 121.9(3) .
O1 C4 C7 120.4(3) .
O1 C4 C13 114.0(2) .
C7 C4 C13 125.6(3) .
C10 C5 C24 120.7(3) .
C10 C5 H2 119.6 .
C24 C5 H2 119.6 .
C8 N2 C13 111.1(2) .
C8 N2 H3 124.5 .
C13 N2 H3 124.5 .
C13 C6 C18 107.5(2) .
C13 C6 C30 128.4(2) .
C18 C6 C30 124.1(3) .
C9 C7 C4 120.7(3) .
C9 C7 H4 119.6 .
C4 C7 H4 119.6 .
N2 C8 C18 107.1(2) .
N2 C8 C3 122.1(2) .
C18 C8 C3 130.8(2) .
O2 C9 C7 120.3(2) .
O2 C9 C2 113.7(2) .
C7 C9 C2 125.9(3) .
C5 C10 C20 117.9(3) .
C5 C10 C1 121.2(3) .
C20 C10 C1 120.9(2) .
C19 C11 C3 121.1(3) .
C19 C11 H5 119.4 .
C3 C11 H5 119.4 .
C14 C12 H6 109.5 .
C14 C12 H7 109.5 .
H6 C12 H7 109.5 .
C14 C12 H8 109.5 .
H6 C12 H8 109.5 .
H7 C12 H8 109.5 .
N2 C13 C6 106.8(2) .
N2 C13 C4 118.5(3) .
C6 C13 C4 134.5(2) .
C17 C14 C12 114.6(2) .
C17 C14 H9 108.6 .
C12 C14 H9 108.6 .
C17 C14 H10 108.6 .
C12 C14 H10 108.6 .
H9 C14 H10 107.6 .
C25 C15 C16 121.3(3) .
C25 C15 H11 119.4 .
C16 C15 H11 119.4 .
C15 C16 C19 118.5(3) .
C15 C16 C27 119.1(3) .
C19 C16 C27 122.4(3) .
C1 C17 C29 107.5(2) .
C1 C17 C14 126.9(2) .
C29 C17 C14 125.5(3) .
C8 C18 C6 107.5(2) .
C8 C18 C23 126.6(2) .
C6 C18 C23 125.6(3) .
C11 C19 C16 120.2(3) .
C11 C19 H12 119.9 .
C16 C19 H12 119.9 .
C28 C20 C10 120.9(3) .
C28 C20 H13 119.5 .
C10 C20 H13 119.5 .
C29 C21 C32 112.5(3) .
C29 C21 H14 109.1 .
C32 C21 H14 109.1 .
C29 C21 H15 109.1 .
C32 C21 H15 109.1 .
H14 C21 H15 107.8 .
C28 C22 C24 118.8(3) .
C28 C22 H16 120.6 .
C24 C22 H16 120.6 .
C18 C23 C31 111.3(2) .
C18 C23 H17 109.4 .
C31 C23 H17 109.4 .
C18 C23 H18 109.4 .
C31 C23 H18 109.4 .
H17 C23 H18 108.0 .
C22 C24 C5 120.6(3) .
C22 C24 H19 119.7 .
C5 C24 H19 119.7 .
C15 C25 C3 120.7(3) .
C15 C25 H20 119.6 .
C3 C25 H20 119.6 .
C30 C26 H21 109.5 .
C30 C26 H22 109.5 .
H21 C26 H22 109.5 .
C30 C26 H23 109.5 .
H21 C26 H23 109.5 .
H22 C26 H23 109.5 .
C27 C27 C16 176.0(4) 2_744
C22 C28 C20 121.0(3) .
C22 C28 H24 119.5 .
C20 C28 H24 119.5 .
C2 C29 C17 107.0(2) .
C2 C29 C21 128.2(2) .
C17 C29 C21 124.8(2) .
C6 C30 C26 112.4(2) .
C6 C30 H25 109.1 .
C26 C30 H25 109.1 .
C6 C30 H26 109.1 .
C26 C30 H26 109.1 .
H25 C30 H26 107.9 .
C23 C31 H27 109.5 .
C23 C31 H28 109.5 .
H27 C31 H28 109.5 .
C23 C31 H29 109.5 .
H27 C31 H29 109.5 .
H28 C31 H29 109.5 .
C21 C32 H30 109.5 .
C21 C32 H31 109.5 .
H30 C32 H31 109.5 .
C21 C32 H32 109.5 .
H30 C32 H32 109.5 .
H31 C32 H32 109.5 .
F1 B1 F2 110.0(2) .
F1 B1 O2 108.7(2) .
F2 B1 O2 109.2(2) .
F1 B1 O1 108.1(2) .
F2 B1 O1 108.1(2) .
O2 B1 O1 112.7(2) .
Cl1 C33 Cl2 113.1(2) .
Cl1 C33 H33 109.0 .
Cl2 C33 H33 109.0 .
Cl1 C33 H34 109.0 .
Cl2 C33 H34 109.0 .
H33 C33 H34 107.8 .

loop_
_geom_bond_atom_site_label_1
_geom_bond_atom_site_label_2
_geom_bond_distance
_geom_bond_site_symmetry_2
Cl1 C33 1.737(3) .
Cl2 C33 1.744(3) .
F1 B1 1.382(4) .
O1 C4 1.321(3) .
O1 B1 1.475(4) .
F2 B1 1.382(4) .
C1 N1 1.358(3) .
C1 C17 1.404(4) .
C1 C10 1.470(4) .
O2 C9 1.323(3) .
O2 B1 1.463(3) .
N1 C2 1.379(3) .
N1 H1 0.8800 .
C2 C29 1.405(4) .
C2 C9 1.430(4) .
C3 C25 1.391(4) .
C3 C11 1.404(4) .
C3 C8 1.467(4) .
C4 C7 1.394(4) .
C4 C13 1.429(4) .
C5 C10 1.388(4) .
C5 C24 1.395(4) .
C5 H2 0.9500 .
N2 C8 1.355(3) .
N2 C13 1.377(3) .
N2 H3 0.8800 .
C6 C13 1.401(4) .
C6 C18 1.410(4) .
C6 C30 1.507(4) .
C7 C9 1.381(4) .
C7 H4 0.9500 .
C8 C18 1.409(4) .
C10 C20 1.395(4) .
C11 C19 1.384(4) .
C11 H5 0.9500 .
C12 C14 1.522(4) .
C12 H6 0.9800 .
C12 H7 0.9800 .
C12 H8 0.9800 .
C14 C17 1.500(4) .
C14 H9 0.9900 .
C14 H10 0.9900 .
C15 C25 1.377(4) .
C15 C16 1.395(4) .
C15 H11 0.9500 .
C16 C19 1.397(4) .
C16 C27 1.446(4) .
C17 C29 1.415(4) .
C18 C23 1.513(4) .
C19 H12 0.9500 .
C20 C28 1.381(4) .
C20 H13 0.9500 .
C21 C29 1.493(4) .
C21 C32 1.531(4) .
C21 H14 0.9900 .
C21 H15 0.9900 .
C22 C28 1.376(4) .
C22 C24 1.382(4) .
C22 H16 0.9500 .
C23 C31 1.516(4) .
C23 H17 0.9900 .
C23 H18 0.9900 .
C24 H19 0.9500 .
C25 H20 0.9500 .
C26 C30 1.517(4) .
C26 H21 0.9800 .
C26 H22 0.9800 .
C26 H23 0.9800 .
C27 C27 1.185(5) 2_744
C28 H24 0.9500 .
C30 H25 0.9900 .
C30 H26 0.9900 .
C31 H27 0.9800 .
C31 H28 0.9800 .
C31 H29 0.9800 .
C32 H30 0.9800 .
C32 H31 0.9800 .
C32 H32 0.9800 .
C33 H33 0.9900 .
C33 H34 0.9900 .

loop_
_geom_hbond_atom_site_label_D
_geom_hbond_atom_site_label_H
_geom_hbond_atom_site_label_A
_geom_hbond_distance_DH
_geom_hbond_distance_HA
_geom_hbond_distance_DA
_geom_hbond_angle_DHA
_geom_hbond_site_symmetry_A
N1 H1 F1 0.88 2.05 2.921(3) 170.0 2_765

loop_
_geom_torsion_atom_site_label_1
_geom_torsion_atom_site_label_2
_geom_torsion_atom_site_label_3
_geom_torsion_atom_site_label_4
_geom_torsion
_geom_torsion_site_symmetry_4
C17 C1 N1 C2 -0.5(3) .
C10 C1 N1 C2 177.3(3) .
C1 N1 C2 C29 0.3(3) .
C1 N1 C2 C9 -174.9(2) .
B1 O1 C4 C7 -7.5(4) .
B1 O1 C4 C13 171.4(3) .
O1 C4 C7 C9 -1.3(4) .
C13 C4 C7 C9 179.8(3) .
C13 N2 C8 C18 0.1(3) .
C13 N2 C8 C3 179.4(2) .
C25 C3 C8 N2 146.9(3) .
C11 C3 C8 N2 -33.2(4) .
C25 C3 C8 C18 -34.1(5) .
C11 C3 C8 C18 145.8(3) .
B1 O2 C9 C7 3.1(4) .
B1 O2 C9 C2 -178.1(3) .
C4 C7 C9 O2 3.6(4) .
C4 C7 C9 C2 -175.0(3) .
N1 C2 C9 O2 -1.4(4) .
C29 C2 C9 O2 -175.0(3) .
N1 C2 C9 C7 177.3(3) .
C29 C2 C9 C7 3.7(5) .
C24 C5 C10 C20 -2.0(4) .
C24 C5 C10 C1 178.0(3) .
N1 C1 C10 C5 145.2(3) .
C17 C1 C10 C5 -37.5(5) .
N1 C1 C10 C20 -34.8(4) .
C17 C1 C10 C20 142.5(3) .
C25 C3 C11 C19 0.0(4) .
C8 C3 C11 C19 -179.9(3) .
C8 N2 C13 C6 0.6(3) .
C8 N2 C13 C4 -176.0(2) .
C18 C6 C13 N2 -1.0(3) .
C30 C6 C13 N2 -178.9(3) .
C18 C6 C13 C4 174.7(3) .
C30 C6 C13 C4 -3.2(5) .
O1 C4 C13 N2 -3.3(4) .
C7 C4 C13 N2 175.6(3) .
O1 C4 C13 C6 -178.6(3) .
C7 C4 C13 C6 0.3(5) .
C25 C15 C16 C19 -0.4(4) .
C25 C15 C16 C27 179.6(3) .
N1 C1 C17 C29 0.6(3) .
C10 C1 C17 C29 -177.0(3) .
N1 C1 C17 C14 176.6(3) .
C10 C1 C17 C14 -1.0(5) .
C12 C14 C17 C1 105.1(3) .
C12 C14 C17 C29 -79.5(4) .
N2 C8 C18 C6 -0.8(3) .
C3 C8 C18 C6 -179.9(3) .
N2 C8 C18 C23 172.6(3) .
C3 C8 C18 C23 -6.6(5) .
C13 C6 C18 C8 1.1(3) .
C30 C6 C18 C8 179.1(3) .
C13 C6 C18 C23 -172.3(3) .
C30 C6 C18 C23 5.7(4) .
C3 C11 C19 C16 0.4(5) .
C15 C16 C19 C11 -0.2(4) .
C27 C16 C19 C11 179.8(3) .
C5 C10 C20 C28 2.0(4) .
C1 C10 C20 C28 -178.0(3) .
C8 C18 C23 C31 -62.4(4) .
C6 C18 C23 C31 109.9(3) .
C28 C22 C24 C5 0.3(5) .
C10 C5 C24 C22 0.9(5) .
C16 C15 C25 C3 0.8(5) .
C11 C3 C25 C15 -0.6(4) .
C8 C3 C25 C15 179.4(3) .
C15 C16 C27 C27 16(6) 2_744
C19 C16 C27 C27 -164(6) 2_744
C24 C22 C28 C20 -0.3(5) .
C10 C20 C28 C22 -0.9(5) .
N1 C2 C29 C17 0.1(3) .
C9 C2 C29 C17 174.2(3) .
N1 C2 C29 C21 177.2(3) .
C9 C2 C29 C21 -8.7(5) .
C1 C17 C29 C2 -0.4(3) .
C14 C17 C29 C2 -176.5(3) .
C1 C17 C29 C21 -177.6(3) .
C14 C17 C29 C21 6.3(5) .
C32 C21 C29 C2 -76.1(4) .
C32 C21 C29 C17 100.6(3) .
C13 C6 C30 C26 90.8(4) .
C18 C6 C30 C26 -86.8(3) .
C9 O2 B1 F1 -130.6(3) .
C9 O2 B1 F2 109.4(3) .
C9 O2 B1 O1 -10.8(4) .
C4 O1 B1 F1 133.1(3) .
C4 O1 B1 F2 -107.9(3) .
C4 O1 B1 O2 13.0(4) .
